data_7243178
loop_
_publ_author_name
'Vu\<sak, Darko'
'Smre\<cki, Neven'
'Muratovi\'c, Senada'
'\<Zili\'c, Dijana'
'Prugove\<cki, Biserka'
'Matkovi\'c-\<Calogovi\'c, Dubravka'

_publ_section_title
;
 Structural diversity in the coordination compounds of cobalt, nickel and
 copper with N-alkylglycinates: crystallographic and ESR study in the
 solid state
;
_journal_issue 38
_journal_name_full 'RSC Advances'
_journal_page_first 23779
_journal_page_last 23790
_journal_paper_doi 10.1039/D1RA04219J
_journal_volume 11
_journal_year 2021
_chemical_formula_moiety 'C8 H20 N2 Ni O6'
_chemical_formula_sum 'C8 H20 N2 Ni O6'
_chemical_formula_weight 298.97
_chemical_name_systematic diaquabis(N-ethylglycinato)nickel(ii)
_space_group_crystal_system triclinic
_space_group_IT_number 2
_space_group_name_Hall '-P 1'
_space_group_name_H-M_alt 'P -1'
_atom_sites_solution_hydrogens mixed
_audit_creation_method SHELXL-2017/1
_audit_update_record
;
2021-05-18 deposited with the CCDC.	2021-07-01 downloaded from the CCDC.
;
_cell_angle_alpha 113.6920(12)
_cell_angle_beta 91.6006(11)
_cell_angle_gamma 106.5605(12)
_cell_formula_units_Z 1
_cell_length_a 5.44882(8)
_cell_length_b 7.15455(10)
_cell_length_c 8.83552(11)
_cell_measurement_reflns_used 5732
_cell_measurement_temperature 295(2)
_cell_measurement_theta_max 79.3250
_cell_measurement_theta_min 5.5430
_cell_volume 298.320(8)
_computing_cell_refinement 'CrysAlisPro 1.171.41.92a (Rigaku OD, 2020)'
_computing_data_collection 'CrysAlisPro 1.171.41.92a (Rigaku OD, 2020)'
_computing_data_reduction 'CrysAlisPro 1.171.41.92a (Rigaku OD, 2020)'
_computing_molecular_graphics 'MERCURY (C.F. Macrae et al., 2008)'
_computing_publication_material 'SHELXL-2014/7 (Sheldrick, 2014)'
_computing_structure_refinement 'SHELXL-2017/1 (Sheldrick, 2017)'
_computing_structure_solution 'SHELXT 2018/2 (Sheldrick, 2018)'
_diffrn_ambient_temperature 295(2)
_diffrn_detector_area_resol_mean 10.0000
_diffrn_measured_fraction_theta_full 0.997
_diffrn_measured_fraction_theta_max 0.976
_diffrn_measurement_device_type 'XtaLAB Synergy, Dualflex, HyPix'
_diffrn_measurement_method '\w scans'
_diffrn_radiation_type CuK\a
_diffrn_radiation_wavelength 1.54184
_diffrn_reflns_av_R_equivalents 0.0231
_diffrn_reflns_av_unetI/netI 0.0133
_diffrn_reflns_Laue_measured_fraction_full 0.997
_diffrn_reflns_Laue_measured_fraction_max 0.976
_diffrn_reflns_limit_h_max 6
_diffrn_reflns_limit_h_min -6
_diffrn_reflns_limit_k_max 8
_diffrn_reflns_limit_k_min -9
_diffrn_reflns_limit_l_max 11
_diffrn_reflns_limit_l_min -11
_diffrn_reflns_number 7113
_diffrn_reflns_point_group_measured_fraction_full 0.997
_diffrn_reflns_point_group_measured_fraction_max 0.976
_diffrn_reflns_theta_full 67.684
_diffrn_reflns_theta_max 79.555
_diffrn_reflns_theta_min 5.541
_diffrn_source 'micro-focus sealed X-ray tube'
_exptl_absorpt_coefficient_mu 2.568
_exptl_absorpt_correction_T_max 1.00000
_exptl_absorpt_correction_T_min 0.89917
_exptl_absorpt_correction_type multi-scan
_exptl_absorpt_process_details
;
CrysAlisPro 1.171.40.53 (Rigaku Oxford Diffraction, 2019)
Empirical absorption correction using spherical harmonics,
 implemented in SCALE3 ABSPACK scaling algorithm.
;
_exptl_crystal_colour blue
_exptl_crystal_density_diffrn 1.664
_exptl_crystal_description prism
_exptl_crystal_F_000 158
_exptl_crystal_recrystallization_method 'Re-crystallisation from solvent: water'
_exptl_crystal_size_max 0.06
_exptl_crystal_size_mid 0.05
_exptl_crystal_size_min 0.02
_refine_diff_density_max 0.265
_refine_diff_density_min -0.363
_refine_diff_density_rms 0.050
_refine_ls_extinction_method none
_refine_ls_goodness_of_fit_ref 1.109
_refine_ls_hydrogen_treatment mixed
_refine_ls_matrix_type full
_refine_ls_number_parameters 87
_refine_ls_number_reflns 1268
_refine_ls_number_restraints 0
_refine_ls_restrained_S_all 1.109
_refine_ls_R_factor_all 0.0223
_refine_ls_R_factor_gt 0.0221
_refine_ls_shift/su_max 0.000
_refine_ls_shift/su_mean 0.000
_refine_ls_structure_factor_coef Fsqd
_refine_ls_weighting_details 'w=1/[\s^2^(Fo^2^)+(0.0312P)^2^+0.1019P] where P=(Fo^2^+2Fc^2^)/3'
_refine_ls_weighting_scheme calc
_refine_ls_wR_factor_gt 0.0597
_refine_ls_wR_factor_ref 0.0599
_reflns_Friedel_coverage 0.000
_reflns_number_gt 1249
_reflns_number_total 1268
_reflns_threshold_expression 'I > 2\s(I)'
_cod_data_source_file d1ra04219j2.cif
_cod_data_source_block 4_RT
_cod_original_cell_volume 298.319(8)
_cod_database_code 7243178
_shelx_shelxl_version_number 2017/1
_shelx_space_group_comment
;
The symmetry employed for this shelxl refinement is uniquely defined
by the following loop, which should always be used as a source of
symmetry information in preference to the above space-group names.
They are only intended as comments.
;
_shelx_estimated_absorpt_t_min 0.731
_shelx_estimated_absorpt_t_max 0.878

loop_
_space_group_symop_operation_xyz
'x, y, z'
'-x, -y, -z'

loop_
_atom_site_label
_atom_site_type_symbol
_atom_site_fract_x
_atom_site_fract_y
_atom_site_fract_z
_atom_site_U_iso_or_equiv
_atom_site_adp_type
_atom_site_occupancy
_atom_site_site_symmetry_order
_atom_site_calc_flag
_atom_site_refinement_flags_posn
_atom_site_refinement_flags_adp
_atom_site_refinement_flags_occupancy
_atom_site_disorder_assembly
_atom_site_disorder_group
Ni Ni 0.500000 0.500000 0.500000 0.01907(11) Uani 1 2 d S . P . .
O1W O 0.23189(19) 0.37661(16) 0.63126(12) 0.0254(2) Uani 1 1 d . . . . .
O1 O 0.27626(17) 0.69109(14) 0.51188(12) 0.0254(2) Uani 1 1 d . . . . .
O2 O 0.2433(2) 1.01307(16) 0.66444(14) 0.0335(2) Uani 1 1 d . . . . .
N1 N 0.7105(2) 0.77284(17) 0.72304(13) 0.0218(2) Uani 1 1 d . . . . .
H1 H 0.895274 0.800972 0.714490 0.026 Uiso 1 1 calc R U . . .
C1 C 0.3648(2) 0.8828(2) 0.62625(16) 0.0222(2) Uani 1 1 d . . . . .
C2 C 0.6395(2) 0.9543(2) 0.71718(17) 0.0258(3) Uani 1 1 d . . . . .
H2A H 0.760296 1.021513 0.660942 0.031 Uiso 1 1 calc R U . . .
H2B H 0.654551 1.061425 0.830622 0.031 Uiso 1 1 calc R U . . .
C3 C 0.6771(3) 0.7601(2) 0.88455(16) 0.0283(3) Uani 1 1 d . . . . .
H3A H 0.493614 0.717264 0.891350 0.034 Uiso 1 1 calc R U . . .
H3B H 0.760011 0.901648 0.975555 0.034 Uiso 1 1 calc R U . . .
C4 C 0.7917(4) 0.6012(3) 0.9049(2) 0.0408(4) Uani 1 1 d . . . . .
H4A H 0.766063 0.597685 1.010913 0.061 Uiso 1 1 calc R U . . .
H4B H 0.707806 0.460221 0.816282 0.061 Uiso 1 1 calc R U . . .
H4C H 0.974069 0.644513 0.900445 0.061 Uiso 1 1 calc R U . . .
H1WA H 0.239(4) 0.274(4) 0.639(3) 0.041(5) Uiso 1 1 d . . . . .
H1WB H 0.088(5) 0.359(3) 0.594(3) 0.043(5) Uiso 1 1 d . . . . .

loop_
_atom_site_aniso_label
_atom_site_aniso_U_11
_atom_site_aniso_U_22
_atom_site_aniso_U_33
_atom_site_aniso_U_23
_atom_site_aniso_U_13
_atom_site_aniso_U_12
Ni 0.01761(17) 0.01809(16) 0.02125(17) 0.00771(12) 0.00204(11) 0.00654(11)
O1W 0.0216(5) 0.0249(5) 0.0318(5) 0.0146(4) 0.0043(4) 0.0069(4)
O1 0.0209(4) 0.0226(4) 0.0314(5) 0.0097(4) -0.0005(3) 0.0081(3)
O2 0.0316(5) 0.0276(5) 0.0480(6) 0.0174(4) 0.0102(4) 0.0171(4)
N1 0.0184(5) 0.0226(5) 0.0227(5) 0.0081(4) 0.0022(4) 0.0070(4)
C1 0.0215(6) 0.0226(6) 0.0272(6) 0.0145(5) 0.0069(5) 0.0081(5)
C2 0.0235(6) 0.0201(6) 0.0297(6) 0.0079(5) 0.0007(5) 0.0055(5)
C3 0.0292(7) 0.0309(7) 0.0217(6) 0.0089(5) 0.0026(5) 0.0087(5)
C4 0.0480(9) 0.0464(9) 0.0354(8) 0.0220(7) 0.0019(7) 0.0200(7)

loop_
_atom_type_symbol
_atom_type_description
_atom_type_scat_dispersion_real
_atom_type_scat_dispersion_imag
_atom_type_scat_source
C C 0.0181 0.0091 'International Tables Vol C Tables 4.2.6.8 and 6.1.1.4'
H H 0.0000 0.0000 'International Tables Vol C Tables 4.2.6.8 and 6.1.1.4'
N N 0.0311 0.0180 'International Tables Vol C Tables 4.2.6.8 and 6.1.1.4'
O O 0.0492 0.0322 'International Tables Vol C Tables 4.2.6.8 and 6.1.1.4'
Ni Ni -3.0029 0.5091 'International Tables Vol C Tables 4.2.6.8 and 6.1.1.4'

loop_
_geom_angle_atom_site_label_1
_geom_angle_atom_site_label_2
_geom_angle_atom_site_label_3
_geom_angle
_geom_angle_site_symmetry_1
_geom_angle_site_symmetry_3
_geom_angle_publ_flag
O1 Ni O1 180.0 2_666 . ?
O1 Ni O1W 84.66(4) 2_666 2_666 ?
O1 Ni O1W 95.34(4) . 2_666 ?
O1 Ni O1W 95.34(4) 2_666 . ?
O1 Ni O1W 84.66(4) . . ?
O1W Ni O1W 180.0 2_666 . ?
O1 Ni N1 98.01(4) 2_666 . ?
O1 Ni N1 81.99(4) . . ?
O1W Ni N1 87.70(4) 2_666 . ?
O1W Ni N1 92.30(4) . . ?
O1 Ni N1 81.99(4) 2_666 2_666 ?
O1 Ni N1 98.01(4) . 2_666 ?
O1W Ni N1 92.30(4) 2_666 2_666 ?
O1W Ni N1 87.70(4) . 2_666 ?
N1 Ni N1 180.0 . 2_666 ?
Ni O1W H1WA 117.0(15) . . ?
Ni O1W H1WB 110.2(15) . . ?
H1WA O1W H1WB 110(2) . . ?
C1 O1 Ni 114.99(8) . . ?
C2 N1 C3 111.39(10) . . ?
C2 N1 Ni 105.06(7) . . ?
C3 N1 Ni 117.96(8) . . ?
C2 N1 H1 107.3 . . ?
C3 N1 H1 107.3 . . ?
Ni N1 H1 107.3 . . ?
O2 C1 O1 124.02(12) . . ?
O2 C1 C2 119.01(11) . . ?
O1 C1 C2 116.95(10) . . ?
N1 C2 C1 112.29(10) . . ?
N1 C2 H2A 109.1 . . ?
C1 C2 H2A 109.1 . . ?
N1 C2 H2B 109.1 . . ?
C1 C2 H2B 109.1 . . ?
H2A C2 H2B 107.9 . . ?
N1 C3 C4 112.07(12) . . ?
N1 C3 H3A 109.2 . . ?
C4 C3 H3A 109.2 . . ?
N1 C3 H3B 109.2 . . ?
C4 C3 H3B 109.2 . . ?
H3A C3 H3B 107.9 . . ?
C3 C4 H4A 109.5 . . ?
C3 C4 H4B 109.5 . . ?
H4A C4 H4B 109.5 . . ?
C3 C4 H4C 109.5 . . ?
H4A C4 H4C 109.5 . . ?
H4B C4 H4C 109.5 . . ?

loop_
_geom_bond_atom_site_label_1
_geom_bond_atom_site_label_2
_geom_bond_distance
_geom_bond_site_symmetry_2
_geom_bond_publ_flag
Ni O1 2.0514(9) 2_666 ?
Ni O1 2.0514(9) . ?
Ni O1W 2.1073(10) 2_666 ?
Ni O1W 2.1073(10) . ?
Ni N1 2.1250(10) . ?
Ni N1 2.1250(10) 2_666 ?
O1W H1WA 0.78(2) . ?
O1W H1WB 0.80(2) . ?
O1 C1 1.2715(16) . ?
O2 C1 1.2376(16) . ?
N1 C2 1.4757(16) . ?
N1 C3 1.4791(17) . ?
N1 H1 0.9800 . ?
C1 C2 1.5212(17) . ?
C2 H2A 0.9700 . ?
C2 H2B 0.9700 . ?
C3 C4 1.509(2) . ?
C3 H3A 0.9700 . ?
C3 H3B 0.9700 . ?
C4 H4A 0.9600 . ?
C4 H4B 0.9600 . ?
C4 H4C 0.9600 . ?
